data_9014444
loop_
_publ_author_name
'Boullay, P.'
'Domenges, B.'
'Hervieu, M.'
'Groult, D.'
'Raveau, B.'

_publ_section_title
;
 Evidence for the first misfit layer oxide Tl0.41 (Sr0.9 O)1.12 Co O2
 _cod_database_code 1001719
;
_journal_name_full 'Chemistry of Materials'
_journal_page_first 1482
_journal_page_last 1489
_journal_volume 8
_journal_year 1996
_chemical_formula_sum 'Co9 O28 Sr9 Tl3.69'
_space_group_IT_number 8
_symmetry_space_group_name_Hall 'C -2y'
_symmetry_space_group_name_H-M 'C 1 m 1'
_cell_angle_alpha 90
_cell_angle_beta 97.76
_cell_angle_gamma 90
_cell_length_a 4.95
_cell_length_b 25.18999
_cell_length_c 11.66
_cell_formula_units_Z 2
_cell_volume 1440.576
_database_code_amcsd 0012211
_exptl_crystal_density_diffrn 5.812
_cod_duplicate_entry 1001719
_cod_original_formula_sum 'Sr9 Co9 Tl3.69 O28'
_cod_database_code 9014444
_amcsd_formula_title 'Co O3.111 Sr0.9999 Tl0.41'

loop_
_space_group_symop_operation_xyz
x,y,z
1/2+x,1/2+y,z
x,-y,z
1/2+x,1/2-y,z

loop_
_atom_site_label
_atom_site_fract_x
_atom_site_fract_y
_atom_site_fract_z
_atom_site_occupancy
Sr1 0.02500 0.00000 0.89000 0.90000
Sr2 0.02500 0.20000 0.89000 0.90000
Sr3 0.02500 0.40000 0.89000 0.90000
Sr4 0.02500 0.50000 0.11000 0.90000
Sr5 0.02500 0.70000 0.11000 0.90000
Sr6 0.02500 0.90000 0.11000 0.90000
Co1 0.00000 0.00000 0.50000 1.00000
Co2 0.00000 0.11100 0.50000 1.00000
Co3 0.00000 0.22200 0.50000 1.00000
Co4 0.00000 0.33300 0.50000 1.00000
Co5 0.00000 0.44400 0.50000 1.00000
Tl1 0.40000 0.00000 0.71000 0.61500
Tl2 0.40000 0.22200 0.71000 0.61500
Tl3 0.45000 0.50000 0.28000 0.61500
Tl4 0.45000 0.72250 0.28000 0.61500
O1 0.02000 0.00000 0.11000 1.00000
O2 0.02000 0.20000 0.11000 1.00000
O3 0.02000 0.40000 0.11000 1.00000
O4 0.02000 0.50000 0.89000 1.00000
O5 0.02000 0.70000 0.89000 1.00000
O6 0.02000 0.90000 0.89000 1.00000
O7 0.30000 0.00000 0.40000 1.00000
O8 0.30000 0.11100 0.40000 1.00000
O9 0.30000 0.22200 0.40000 1.00000
O10 0.30000 0.33300 0.40000 1.00000
O11 0.30000 0.44400 0.40000 1.00000
O12 0.20000 0.05550 0.60000 1.00000
O13 0.20000 0.16650 0.60000 1.00000
O14 0.20000 0.27750 0.60000 1.00000
O15 0.20000 0.38850 0.60000 1.00000
O16 0.20000 0.50000 0.60000 1.00000

loop_
_cod_related_entry_id
_cod_related_entry_database
_cod_related_entry_code
1 AMCSD 0012211
